data_7123662
loop_
_publ_author_name
'Bahili, Mohammed A.'
'Stokes, Emily C.'
'Amesbury, Robert C.'
'Ould, Darren M. C.'
'Christo, Bashar'
'Horne, Rhian J.'
'Kariuki, Benson M.'
'Stewart, Jack A.'
'Taylor, Rebekah L.'
'Williams, P. Andrew'
'Jones, Matthew D.'
'Harris, Kenneth D. M.'
'Ward, Benjamin D.'

_publ_section_title
;
 Aluminium-catalysed isocyanate trimerization, enhanced by exploiting a
 dynamic coordination sphere
;
_journal_name_full 'Chemical Communications'
_journal_paper_doi 10.1039/C9CC03339D
_journal_year 2019
_chemical_formula_sum 'C25 H20 F3 N3 O4'
_chemical_formula_weight 483.44
_space_group_crystal_system monoclinic
_space_group_IT_number 14
_space_group_name_Hall '-P 2yn'
_space_group_name_H-M_alt 'P 1 21/n 1'
_symmetry_space_group_name_Hall '-P 2yn'
_symmetry_space_group_name_H-M 'P 1 21/n 1'
_atom_sites_solution_hydrogens geom
_atom_sites_solution_primary direct
_audit_creation_method SHELXL-2014/7
_audit_update_record
;
2019-02-08 deposited with the CCDC.    2019-05-14 downloaded from the CCDC.
;
_cell_angle_alpha 90
_cell_angle_beta 98.895(4)
_cell_angle_gamma 90
_cell_formula_units_Z 4
_cell_length_a 13.5703(5)
_cell_length_b 11.6337(5)
_cell_length_c 14.6589(6)
_cell_measurement_reflns_used 4646
_cell_measurement_temperature 150(2)
_cell_measurement_theta_max 28.9360
_cell_measurement_theta_min 4.1690
_cell_volume 2286.41(16)
_computing_cell_refinement 'CrysAlisPro 1.171.39.45b (Rigaku OD, 2018)'
_computing_data_collection 'CrysAlisPro 1.171.39.45b (Rigaku OD, 2018)'
_computing_data_reduction 'CrysAlisPro 1.171.39.45b (Rigaku OD, 2018)'
_computing_structure_refinement 'SHELXL-2014/7 (Sheldrick, 2014)'
_computing_structure_solution 'SHELXT (Sheldrick, 2014)'
_diffrn_ambient_temperature 150(2)
_diffrn_detector_area_resol_mean 10.5082
_diffrn_measured_fraction_theta_full 0.997
_diffrn_measured_fraction_theta_max 0.829
_diffrn_measurement_device_type 'SuperNova, Dual, Cu at home/near, Atlas'
_diffrn_measurement_method '\w scans'
_diffrn_radiation_type MoK\a
_diffrn_radiation_wavelength 0.71073
_diffrn_reflns_av_R_equivalents 0.0255
_diffrn_reflns_av_unetI/netI 0.0390
_diffrn_reflns_Laue_measured_fraction_full 0.997
_diffrn_reflns_Laue_measured_fraction_max 0.829
_diffrn_reflns_limit_h_max 18
_diffrn_reflns_limit_h_min -14
_diffrn_reflns_limit_k_max 15
_diffrn_reflns_limit_k_min -16
_diffrn_reflns_limit_l_max 19
_diffrn_reflns_limit_l_min -19
_diffrn_reflns_number 12060
_diffrn_reflns_point_group_measured_fraction_full 0.997
_diffrn_reflns_point_group_measured_fraction_max 0.829
_diffrn_reflns_theta_full 25.242
_diffrn_reflns_theta_max 29.792
_diffrn_reflns_theta_min 3.314
_diffrn_source 'micro-focus sealed X-ray tube'
_exptl_absorpt_coefficient_mu 0.113
_exptl_absorpt_correction_T_max 1.000
_exptl_absorpt_correction_T_min 0.669
_exptl_absorpt_correction_type gaussian
_exptl_absorpt_process_details
;
CrysAlisPro 1.171.39.45b (Rigaku Oxford Diffraction, 2018)
Numerical absorption correction based on gaussian integration over
            a multifaceted crystal model
Empirical absorption correction using spherical harmonics,
 implemented in SCALE3 ABSPACK scaling algorithm.
;
_exptl_crystal_colour colourless
_exptl_crystal_density_diffrn 1.404
_exptl_crystal_description prism
_exptl_crystal_F_000 1000
_exptl_crystal_size_max 0.333
_exptl_crystal_size_mid 0.324
_exptl_crystal_size_min 0.102
_refine_diff_density_max 0.200
_refine_diff_density_min -0.203
_refine_diff_density_rms 0.044
_refine_ls_extinction_method none
_refine_ls_goodness_of_fit_ref 0.987
_refine_ls_hydrogen_treatment constr
_refine_ls_matrix_type full
_refine_ls_number_parameters 316
_refine_ls_number_reflns 5424
_refine_ls_number_restraints 0
_refine_ls_restrained_S_all 0.987
_refine_ls_R_factor_all 0.0703
_refine_ls_R_factor_gt 0.0468
_refine_ls_shift/su_max 0.000
_refine_ls_shift/su_mean 0.000
_refine_ls_structure_factor_coef Fsqd
_refine_ls_weighting_details 'w=1/[\s^2^(Fo^2^)+(0.0440P)^2^+1.1611P] where P=(Fo^2^+2Fc^2^)/3'
_refine_ls_weighting_scheme calc
_refine_ls_wR_factor_gt 0.1055
_refine_ls_wR_factor_ref 0.1233
_reflns_Friedel_coverage 0.000
_reflns_number_gt 3939
_reflns_number_total 5424
_reflns_threshold_expression 'I > 2\s(I)'
_cod_data_source_file c9cc03339d2.cif
_cod_data_source_block 4FC6H4NCO_trimer
_cod_database_code 7123662
_shelx_shelxl_version_number 2014/7
_shelx_space_group_comment
;
The symmetry employed for this shelxl refinement is uniquely defined
by the following loop, which should always be used as a source of
symmetry information in preference to the above space-group names.
They are only intended as comments.
;
_shelx_estimated_absorpt_t_min 0.963
_shelx_estimated_absorpt_t_max 0.989

loop_
_space_group_symop_operation_xyz
'x, y, z'
'-x+1/2, y+1/2, -z+1/2'
'-x, -y, -z'
'x-1/2, -y-1/2, z-1/2'

loop_
_atom_site_label
_atom_site_type_symbol
_atom_site_fract_x
_atom_site_fract_y
_atom_site_fract_z
_atom_site_U_iso_or_equiv
_atom_site_adp_type
_atom_site_occupancy
_atom_site_site_symmetry_order
_atom_site_calc_flag
_atom_site_refinement_flags_posn
_atom_site_refinement_flags_adp
F1 F 0.25424(7) 0.20429(10) 0.55471(8) 0.0440(3) Uani 1 1 d . .
F2 F 0.88271(9) 0.67717(10) 0.20351(8) 0.0490(3) Uani 1 1 d . .
F3 F 1.07995(9) -0.13738(11) 0.69352(9) 0.0596(4) Uani 1 1 d . .
O1 O 0.61451(8) 0.41483(11) 0.41349(8) 0.0334(3) Uani 1 1 d . .
O2 O 0.93553(8) 0.29520(11) 0.48906(9) 0.0353(3) Uani 1 1 d . .
O3 O 0.68654(9) 0.10581(11) 0.60215(8) 0.0353(3) Uani 1 1 d . .
O4 O 0.78087(12) 0.45953(15) 0.63329(10) 0.0585(4) Uani 1 1 d . .
N1 N 0.64771(9) 0.26091(12) 0.50885(9) 0.0278(3) Uani 1 1 d . .
N2 N 0.77437(10) 0.34851(12) 0.44148(9) 0.0275(3) Uani 1 1 d . .
N3 N 0.81269(10) 0.19555(12) 0.54454(9) 0.0287(3) Uani 1 1 d . .
C1 C 0.67400(12) 0.34744(15) 0.45205(11) 0.0273(3) Uani 1 1 d . .
C2 C 0.54349(12) 0.24935(15) 0.51885(11) 0.0284(4) Uani 1 1 d . .
C3 C 0.50222(13) 0.32295(16) 0.57589(13) 0.0348(4) Uani 1 1 d . .
H3 H 0.5412 0.3831 0.6070 0.042 Uiso 1 1 calc R U
C4 C 0.40342(13) 0.30896(17) 0.58778(13) 0.0368(4) Uani 1 1 d . .
H4 H 0.3732 0.3592 0.6265 0.044 Uiso 1 1 calc R U
C5 C 0.35096(12) 0.22038(16) 0.54189(13) 0.0330(4) Uani 1 1 d . .
C6 C 0.38943(13) 0.14639(17) 0.48347(13) 0.0369(4) Uani 1 1 d . .
H6 H 0.3500 0.0868 0.4521 0.044 Uiso 1 1 calc R U
C7 C 0.48823(13) 0.16205(16) 0.47191(12) 0.0339(4) Uani 1 1 d . .
H7 H 0.5177 0.1129 0.4319 0.041 Uiso 1 1 calc R U
C8 C 0.84768(12) 0.28168(15) 0.49202(11) 0.0285(4) Uani 1 1 d . .
C9 C 0.80496(12) 0.43419(14) 0.37990(11) 0.0272(3) Uani 1 1 d . .
C10 C 0.79386(14) 0.41039(17) 0.28669(12) 0.0377(4) Uani 1 1 d . .
H10 H 0.7684 0.3381 0.2638 0.045 Uiso 1 1 calc R U
C11 C 0.82026(15) 0.49307(18) 0.22669(12) 0.0421(5) Uani 1 1 d . .
H11 H 0.8128 0.4788 0.1622 0.050 Uiso 1 1 calc R U
C12 C 0.85721(13) 0.59547(16) 0.26262(12) 0.0343(4) Uani 1 1 d . .
C13 C 0.87073(13) 0.62031(16) 0.35495(13) 0.0363(4) Uani 1 1 d . .
H13 H 0.8978 0.6920 0.3775 0.044 Uiso 1 1 calc R U
C14 C 0.84359(13) 0.53743(16) 0.41472(12) 0.0332(4) Uani 1 1 d . .
H14 H 0.8516 0.5520 0.4792 0.040 Uiso 1 1 calc R U
C15 C 0.71326(12) 0.18188(15) 0.55572(11) 0.0282(4) Uani 1 1 d . .
C16 C 0.88211(12) 0.10919(15) 0.58593(11) 0.0287(4) Uani 1 1 d . .
C17 C 0.94890(13) 0.13324(17) 0.66440(12) 0.0367(4) Uani 1 1 d . .
H17 H 0.9490 0.2066 0.6929 0.044 Uiso 1 1 calc R U
C18 C 1.01600(14) 0.04908(19) 0.70131(13) 0.0425(5) Uani 1 1 d . .
H18 H 1.0633 0.0640 0.7549 0.051 Uiso 1 1 calc R U
C19 C 1.01236(14) -0.05585(18) 0.65869(13) 0.0401(4) Uani 1 1 d . .
C20 C 0.94498(13) -0.08309(16) 0.58222(13) 0.0372(4) Uani 1 1 d . .
H20 H 0.9432 -0.1577 0.5556 0.045 Uiso 1 1 calc R U
C21 C 0.87959(12) 0.00191(16) 0.54518(12) 0.0328(4) Uani 1 1 d . .
H21 H 0.8327 -0.0135 0.4915 0.039 Uiso 1 1 calc R U
C22 C 0.72487(17) 0.5561(2) 0.65627(18) 0.0586(6) Uani 1 1 d . .
H22A H 0.6955 0.5405 0.7128 0.070 Uiso 1 1 calc R U
H22B H 0.6704 0.5741 0.6052 0.070 Uiso 1 1 calc R U
C23 C 0.79801(18) 0.6545(2) 0.67205(16) 0.0573(6) Uani 1 1 d . .
H23A H 0.7828 0.7052 0.7224 0.069 Uiso 1 1 calc R U
H23B H 0.7967 0.7008 0.6152 0.069 Uiso 1 1 calc R U
C24 C 0.89875(17) 0.5958(2) 0.69868(16) 0.0578(6) Uani 1 1 d . .
H24A H 0.9451 0.6169 0.6555 0.069 Uiso 1 1 calc R U
H24B H 0.9293 0.6169 0.7622 0.069 Uiso 1 1 calc R U
C25 C 0.87426(19) 0.4701(2) 0.69223(19) 0.0663(7) Uani 1 1 d . .
H25A H 0.9266 0.4274 0.6663 0.080 Uiso 1 1 calc R U
H25B H 0.8696 0.4386 0.7542 0.080 Uiso 1 1 calc R U

loop_
_atom_site_aniso_label
_atom_site_aniso_U_11
_atom_site_aniso_U_22
_atom_site_aniso_U_33
_atom_site_aniso_U_23
_atom_site_aniso_U_13
_atom_site_aniso_U_12
F1 0.0298(5) 0.0443(7) 0.0604(7) -0.0049(6) 0.0152(5) -0.0038(5)
F2 0.0602(7) 0.0450(7) 0.0453(6) 0.0173(5) 0.0194(6) -0.0030(6)
F3 0.0572(7) 0.0580(8) 0.0581(8) 0.0177(7) -0.0087(6) 0.0211(7)
O1 0.0310(6) 0.0333(7) 0.0355(6) 0.0057(6) 0.0044(5) 0.0038(6)
O2 0.0275(6) 0.0351(7) 0.0434(7) 0.0072(6) 0.0057(5) -0.0009(5)
O3 0.0347(6) 0.0336(7) 0.0384(7) 0.0086(6) 0.0085(5) -0.0020(6)
O4 0.0579(9) 0.0695(11) 0.0482(9) -0.0194(8) 0.0082(7) -0.0030(8)
N1 0.0261(6) 0.0283(7) 0.0293(7) 0.0019(6) 0.0050(5) -0.0011(6)
N2 0.0276(7) 0.0276(7) 0.0279(7) 0.0035(6) 0.0060(5) 0.0000(6)
N3 0.0267(7) 0.0282(7) 0.0310(7) 0.0044(6) 0.0039(6) -0.0005(6)
C1 0.0293(8) 0.0270(8) 0.0256(8) -0.0024(7) 0.0041(6) -0.0019(7)
C2 0.0265(8) 0.0295(9) 0.0291(8) 0.0033(7) 0.0043(6) -0.0004(7)
C3 0.0339(9) 0.0319(9) 0.0386(9) -0.0063(8) 0.0059(7) -0.0043(8)
C4 0.0360(9) 0.0345(10) 0.0418(10) -0.0054(8) 0.0119(8) 0.0005(8)
C5 0.0264(8) 0.0332(9) 0.0406(10) 0.0039(8) 0.0094(7) -0.0015(8)
C6 0.0336(9) 0.0344(10) 0.0426(10) -0.0072(8) 0.0053(8) -0.0065(8)
C7 0.0338(9) 0.0325(9) 0.0367(9) -0.0068(8) 0.0096(7) -0.0008(8)
C8 0.0293(8) 0.0271(8) 0.0291(8) -0.0009(7) 0.0043(7) -0.0002(7)
C9 0.0261(7) 0.0279(8) 0.0279(8) 0.0035(7) 0.0046(6) 0.0013(7)
C10 0.0457(10) 0.0357(10) 0.0307(9) -0.0009(8) 0.0030(8) -0.0077(9)
C11 0.0527(11) 0.0480(12) 0.0253(8) 0.0021(8) 0.0053(8) -0.0051(10)
C12 0.0345(9) 0.0349(10) 0.0355(9) 0.0108(8) 0.0119(7) 0.0030(8)
C13 0.0397(9) 0.0303(9) 0.0416(10) -0.0029(8) 0.0146(8) -0.0039(8)
C14 0.0378(9) 0.0344(9) 0.0293(8) -0.0025(8) 0.0107(7) -0.0035(8)
C15 0.0295(8) 0.0282(8) 0.0270(8) -0.0007(7) 0.0045(6) -0.0011(7)
C16 0.0274(8) 0.0295(9) 0.0293(8) 0.0056(7) 0.0045(6) -0.0015(7)
C17 0.0402(9) 0.0365(10) 0.0327(9) -0.0013(8) 0.0029(7) -0.0033(9)
C18 0.0393(10) 0.0523(12) 0.0321(9) 0.0054(9) -0.0061(8) 0.0002(9)
C19 0.0367(9) 0.0413(11) 0.0414(10) 0.0145(9) 0.0027(8) 0.0068(9)
C20 0.0371(9) 0.0312(9) 0.0430(10) 0.0038(8) 0.0054(8) 0.0004(8)
C21 0.0292(8) 0.0334(10) 0.0344(9) 0.0035(8) 0.0008(7) -0.0032(8)
C22 0.0482(12) 0.0659(16) 0.0614(14) -0.0016(13) 0.0079(11) 0.0038(12)
C23 0.0659(14) 0.0557(14) 0.0487(12) 0.0056(11) 0.0033(11) 0.0022(12)
C24 0.0488(12) 0.0798(18) 0.0458(12) -0.0064(12) 0.0101(10) -0.0066(13)
C25 0.0585(14) 0.0702(17) 0.0668(16) -0.0141(14) -0.0009(12) 0.0154(13)

loop_
_atom_type_symbol
_atom_type_description
_atom_type_scat_dispersion_real
_atom_type_scat_dispersion_imag
_atom_type_scat_source
C C 0.0033 0.0016 'International Tables Vol C Tables 4.2.6.8 and 6.1.1.4'
H H 0.0000 0.0000 'International Tables Vol C Tables 4.2.6.8 and 6.1.1.4'
N N 0.0061 0.0033 'International Tables Vol C Tables 4.2.6.8 and 6.1.1.4'
O O 0.0106 0.0060 'International Tables Vol C Tables 4.2.6.8 and 6.1.1.4'
F F 0.0171 0.0103 'International Tables Vol C Tables 4.2.6.8 and 6.1.1.4'

loop_
_geom_angle_atom_site_label_1
_geom_angle_atom_site_label_2
_geom_angle_atom_site_label_3
_geom_angle
C25 O4 C22 104.21(17)
C15 N1 C1 125.04(14)
C15 N1 C2 116.71(13)
C1 N1 C2 118.23(13)
C8 N2 C1 124.69(14)
C8 N2 C9 117.96(13)
C1 N2 C9 117.03(13)
C8 N3 C15 124.54(14)
C8 N3 C16 118.49(13)
C15 N3 C16 116.84(13)
O1 C1 N1 122.62(15)
O1 C1 N2 122.58(15)
N1 C1 N2 114.79(14)
C3 C2 C7 121.34(16)
C3 C2 N1 119.92(15)
C7 C2 N1 118.72(15)
C2 C3 C4 119.69(17)
C2 C3 H3 120.2
C4 C3 H3 120.2
C5 C4 C3 117.76(17)
C5 C4 H4 121.1
C3 C4 H4 121.1
F1 C5 C4 118.23(16)
F1 C5 C6 117.75(16)
C4 C5 C6 124.02(16)
C5 C6 C7 117.46(16)
C5 C6 H6 121.3
C7 C6 H6 121.3
C2 C7 C6 119.71(16)
C2 C7 H7 120.1
C6 C7 H7 120.1
O2 C8 N2 122.58(15)
O2 C8 N3 122.41(15)
N2 C8 N3 114.98(14)
C14 C9 C10 121.30(16)
C14 C9 N2 119.92(15)
C10 C9 N2 118.78(15)
C9 C10 C11 119.30(17)
C9 C10 H10 120.3
C11 C10 H10 120.3
C12 C11 C10 118.39(17)
C12 C11 H11 120.8
C10 C11 H11 120.8
C11 C12 F2 118.42(16)
C11 C12 C13 123.42(17)
F2 C12 C13 118.16(17)
C12 C13 C14 117.96(17)
C12 C13 H13 121.0
C14 C13 H13 121.0
C9 C14 C13 119.62(16)
C9 C14 H14 120.2
C13 C14 H14 120.2
O3 C15 N1 122.75(15)
O3 C15 N3 122.09(15)
N1 C15 N3 115.15(14)
C17 C16 C21 120.88(16)
C17 C16 N3 120.73(16)
C21 C16 N3 118.40(14)
C16 C17 C18 119.27(18)
C16 C17 H17 120.4
C18 C17 H17 120.4
C19 C18 C17 118.40(17)
C19 C18 H18 120.8
C17 C18 H18 120.8
F3 C19 C18 118.36(17)
F3 C19 C20 118.10(18)
C18 C19 C20 123.53(18)
C19 C20 C21 117.56(18)
C19 C20 H20 121.2
C21 C20 H20 121.2
C16 C21 C20 120.32(16)
C16 C21 H21 119.8
C20 C21 H21 119.8
O4 C22 C23 105.79(18)
O4 C22 H22A 110.6
C23 C22 H22A 110.6
O4 C22 H22B 110.6
C23 C22 H22B 110.6
H22A C22 H22B 108.7
C22 C23 C24 104.0(2)
C22 C23 H23A 111.0
C24 C23 H23A 111.0
C22 C23 H23B 111.0
C24 C23 H23B 111.0
H23A C23 H23B 109.0
C25 C24 C23 103.89(19)
C25 C24 H24A 111.0
C23 C24 H24A 111.0
C25 C24 H24B 111.0
C23 C24 H24B 111.0
H24A C24 H24B 109.0
O4 C25 C24 106.9(2)
O4 C25 H25A 110.3
C24 C25 H25A 110.3
O4 C25 H25B 110.3
C24 C25 H25B 110.3
H25A C25 H25B 108.6

loop_
_geom_bond_atom_site_label_1
_geom_bond_atom_site_label_2
_geom_bond_distance
F1 C5 1.3672(19)
F2 C12 1.366(2)
F3 C19 1.363(2)
O1 C1 1.202(2)
O2 C8 1.2099(19)
O3 C15 1.206(2)
O4 C25 1.425(3)
O4 C22 1.426(3)
N1 C15 1.386(2)
N1 C1 1.388(2)
N1 C2 1.451(2)
N2 C8 1.384(2)
N2 C1 1.395(2)
N2 C9 1.448(2)
N3 C8 1.391(2)
N3 C15 1.393(2)
N3 C16 1.445(2)
C2 C3 1.375(2)
C2 C7 1.381(2)
C3 C4 1.388(2)
C3 H3 0.9500
C4 C5 1.369(3)
C4 H4 0.9500
C5 C6 1.373(3)
C6 C7 1.389(2)
C6 H6 0.9500
C7 H7 0.9500
C9 C14 1.377(2)
C9 C10 1.379(2)
C10 C11 1.387(3)
C10 H10 0.9500
C11 C12 1.366(3)
C11 H11 0.9500
C12 C13 1.368(3)
C13 C14 1.390(3)
C13 H13 0.9500
C14 H14 0.9500
C16 C17 1.379(2)
C16 C21 1.382(2)
C17 C18 1.389(3)
C17 H17 0.9500
C18 C19 1.369(3)
C18 H18 0.9500
C19 C20 1.370(3)
C20 C21 1.382(3)
C20 H20 0.9500
C21 H21 0.9500
C22 C23 1.510(3)
C22 H22A 0.9900
C22 H22B 0.9900
C23 C24 1.524(3)
C23 H23A 0.9900
C23 H23B 0.9900
C24 C25 1.499(4)
C24 H24A 0.9900
C24 H24B 0.9900
C25 H25A 0.9900
C25 H25B 0.9900
